data_7017330
loop_
_publ_author_name
'Zhang, Wenjuan'
'Wang, Youhong'
'Yu, Jiangang'
'Redshaw, Carl'
'Hao, Xiang'
'Sun, Wen-Hua'

_publ_section_title
;
 2-(N-Alkylcarboxamide)-6-iminopyridyl palladium and nickel complexes:
 coordination chemistry and catalysis.
;
_journal_issue 48
_journal_name_full 'Dalton transactions (Cambridge, England : 2003)'
_journal_page_first 12856
_journal_page_last 12865
_journal_paper_doi 10.1039/c1dt11079a
_journal_volume 40
_journal_year 2011
_chemical_formula_sum 'C20 H23 Br Cl N3 O Pd'
_chemical_formula_weight 543.18
_chemical_name_systematic
;
?
;
_space_group_IT_number 2
_symmetry_cell_setting triclinic
_symmetry_space_group_name_Hall '-P 1'
_symmetry_space_group_name_H-M 'P -1'
_atom_sites_solution_hydrogens geom
_atom_sites_solution_primary direct
_atom_sites_solution_secondary difmap
_audit_creation_method SHELXL-97
_cell_angle_alpha 117.58(3)
_cell_angle_beta 94.67(3)
_cell_angle_gamma 90.15(3)
_cell_formula_units_Z 2
_cell_length_a 9.833(2)
_cell_length_b 10.801(2)
_cell_length_c 11.479(2)
_cell_measurement_reflns_used 9726
_cell_measurement_temperature 293(2)
_cell_measurement_theta_max 27.33
_cell_measurement_theta_min 2.01
_cell_volume 1075.9(5)
_computing_cell_refinement 'rapid auto(Rigaku 2001)'
_computing_data_collection 'rapid auto(Rigaku 2001)'
_computing_data_reduction 'rapid auto(Rigaku 2001)'
_computing_molecular_graphics 'Bruker SHELXTL'
_computing_publication_material 'Bruker SHELXTL'
_computing_structure_refinement 'Shelxl-97(Sheldrick, 1997)'
_computing_structure_solution 'Shelxs-97(Sheldrick, 1997)'
_diffrn_ambient_temperature 293(2)
_diffrn_measured_fraction_theta_full 0.977
_diffrn_measured_fraction_theta_max 0.977
_diffrn_measurement_device_type 'Rigaku rapid IP'
_diffrn_measurement_method '\w scans'
_diffrn_radiation_monochromator graphite
_diffrn_radiation_source 'rotating anode'
_diffrn_radiation_type MoK\a
_diffrn_radiation_wavelength 0.71073
_diffrn_reflns_av_R_equivalents 0.0318
_diffrn_reflns_av_sigmaI/netI 0.0269
_diffrn_reflns_limit_h_max 12
_diffrn_reflns_limit_h_min 0
_diffrn_reflns_limit_k_max 13
_diffrn_reflns_limit_k_min -13
_diffrn_reflns_limit_l_max 14
_diffrn_reflns_limit_l_min -14
_diffrn_reflns_number 9726
_diffrn_reflns_theta_full 27.33
_diffrn_reflns_theta_max 27.33
_diffrn_reflns_theta_min 2.01
_diffrn_standards_decay_% none
_diffrn_standards_interval_count none
_diffrn_standards_interval_time none
_diffrn_standards_number none
_exptl_absorpt_coefficient_mu 2.858
_exptl_absorpt_correction_T_max 0.6734
_exptl_absorpt_correction_T_min 0.4173
_exptl_absorpt_correction_type empirical
_exptl_absorpt_process_details 'ABSCOR by T. Higashi, March, 2001'
_exptl_crystal_colour orange
_exptl_crystal_density_diffrn 1.677
_exptl_crystal_density_method 'not measured'
_exptl_crystal_description block
_exptl_crystal_F_000 540
_exptl_crystal_size_max 0.37
_exptl_crystal_size_mid 0.20
_exptl_crystal_size_min 0.15
_refine_diff_density_max 1.229
_refine_diff_density_min -1.058
_refine_diff_density_rms 0.132
_refine_ls_extinction_method none
_refine_ls_goodness_of_fit_ref 1.083
_refine_ls_hydrogen_treatment constr
_refine_ls_matrix_type full
_refine_ls_number_parameters 248
_refine_ls_number_reflns 4746
_refine_ls_number_restraints 0
_refine_ls_restrained_S_all 1.083
_refine_ls_R_factor_all 0.0480
_refine_ls_R_factor_gt 0.0364
_refine_ls_shift/su_max 0.000
_refine_ls_shift/su_mean 0.000
_refine_ls_structure_factor_coef Fsqd
_refine_ls_weighting_details 'calc w=1/[\s^2^(Fo^2^)+(0.0663P)^2^+0.3914P] where P=(Fo^2^+2Fc^2^)/3'
_refine_ls_weighting_scheme calc
_refine_ls_wR_factor_gt 0.0987
_refine_ls_wR_factor_ref 0.1089
_reflns_number_gt 4057
_reflns_number_total 4746
_reflns_threshold_expression >2sigma(I)
_cod_data_source_file c1dt11079a.txt
_cod_data_source_block C4
_cod_depositor_comments
;
The following automatic conversions were performed:

'_symmetry_cell_setting' value 'Triclinic' changed to 'triclinic'
according to /home/saulius/struct/CIF-dictionaries/cif_core.dic
dictionary named 'cif_core.dic' version 2.4.1 from
2010-06-29.

'_refine_ls_hydrogen_treatment' value 'CONSTR' changed
to 'constr' according to
/home/saulius/struct/CIF-dictionaries/cif_core.dic dictionary named
'cif_core.dic' version 2.4.1 from 2010-06-29.

Automatic conversion script
Id: cif_fix_values 1715 2011-07-08 13:25:40Z adriana 
;
_cod_original_cell_volume 1075.9(4)
_cod_original_sg_symbol_H-M P-1
_cod_database_code 7017330

loop_
_symmetry_equiv_pos_as_xyz
'x, y, z'
'-x, -y, -z'

loop_
_atom_site_label
_atom_site_type_symbol
_atom_site_fract_x
_atom_site_fract_y
_atom_site_fract_z
_atom_site_U_iso_or_equiv
_atom_site_adp_type
_atom_site_occupancy
_atom_site_symmetry_multiplicity
_atom_site_calc_flag
_atom_site_refinement_flags
Pd Pd 0.28486(2) 0.84685(3) 0.55274(3) 0.03833(10) Uani 1 1 d .
Br Br -0.26623(5) 0.33400(5) 0.10487(6) 0.07681(18) Uani 1 1 d .
Cl Cl 0.06352(9) 0.86396(11) 0.60500(11) 0.0584(3) Uani 1 1 d .
O O 0.5818(3) 1.1313(3) 0.7953(3) 0.0630(8) Uani 1 1 d .
N1 N 0.2616(3) 0.6753(3) 0.3690(3) 0.0405(6) Uani 1 1 d .
N2 N 0.4705(3) 0.8298(3) 0.5058(3) 0.0407(6) Uani 1 1 d .
N3 N 0.3731(3) 1.0111(3) 0.7140(3) 0.0476(7) Uani 1 1 d .
C1 C 0.3835(4) 0.5301(5) 0.1740(4) 0.0610(11) Uani 1 1 d .
H1A H 0.2954 0.4841 0.1362 0.092 Uiso 1 1 calc R
H1B H 0.4467 0.4633 0.1759 0.092 Uiso 1 1 calc R
H1C H 0.4153 0.5703 0.1216 0.092 Uiso 1 1 calc R
C2 C 0.3726(4) 0.6423(4) 0.3109(4) 0.0440(8) Uani 1 1 d .
C3 C 0.4973(3) 0.7262(4) 0.3889(4) 0.0418(8) Uani 1 1 d .
C4 C 0.6305(4) 0.7086(4) 0.3562(4) 0.0504(9) Uani 1 1 d .
H4A H 0.6514 0.6360 0.2763 0.061 Uiso 1 1 calc R
C5 C 0.7322(4) 0.8007(4) 0.4441(4) 0.0516(9) Uani 1 1 d .
H5A H 0.8222 0.7905 0.4231 0.062 Uiso 1 1 calc R
C6 C 0.7004(4) 0.9078(4) 0.5628(4) 0.0491(9) Uani 1 1 d .
H6A H 0.7686 0.9700 0.6222 0.059 Uiso 1 1 calc R
C7 C 0.5654(4) 0.9214(4) 0.5924(4) 0.0420(7) Uani 1 1 d .
C8 C 0.5076(4) 1.0326(4) 0.7129(4) 0.0463(8) Uani 1 1 d .
C9 C 0.3050(4) 1.1063(4) 0.8282(4) 0.0554(10) Uani 1 1 d .
H9A H 0.2146 1.1222 0.7986 0.066 Uiso 1 1 calc R
H9B H 0.3561 1.1955 0.8720 0.066 Uiso 1 1 calc R
C10 C 0.2926(7) 1.0519(6) 0.9234(5) 0.0854(17) Uani 1 1 d .
H10A H 0.3835 1.0458 0.9595 0.103 Uiso 1 1 calc R
H10B H 0.2516 0.9578 0.8764 0.103 Uiso 1 1 calc R
C11 C 0.2105(8) 1.1364(6) 1.0345(6) 0.098(2) Uani 1 1 d .
H11A H 0.2561 1.2278 1.0862 0.118 Uiso 1 1 calc R
H11B H 0.1225 1.1498 0.9983 0.118 Uiso 1 1 calc R
C12 C 0.1876(11) 1.0776(9) 1.1218(8) 0.145(4) Uani 1 1 d .
H12A H 0.1558 1.1484 1.2017 0.218 Uiso 1 1 calc R
H12B H 0.2716 1.0437 1.1424 0.218 Uiso 1 1 calc R
H12C H 0.1203 1.0018 1.0794 0.218 Uiso 1 1 calc R
C13 C 0.1354(3) 0.5956(4) 0.3054(3) 0.0409(7) Uani 1 1 d .
C14 C 0.0494(4) 0.6329(4) 0.2264(4) 0.0433(8) Uani 1 1 d .
C15 C -0.0709(4) 0.5530(4) 0.1670(4) 0.0496(9) Uani 1 1 d .
H15A H -0.1296 0.5736 0.1111 0.059 Uiso 1 1 calc R
C16 C -0.1029(4) 0.4435(4) 0.1910(4) 0.0501(9) Uani 1 1 d .
C17 C -0.0196(4) 0.4097(4) 0.2723(4) 0.0537(10) Uani 1 1 d .
H17A H -0.0448 0.3359 0.2876 0.064 Uiso 1 1 calc R
C18 C 0.1028(4) 0.4858(4) 0.3322(4) 0.0476(8) Uani 1 1 d .
C19 C 0.0816(4) 0.7572(4) 0.2059(5) 0.0585(10) Uani 1 1 d .
H19A H 0.1772 0.7614 0.1958 0.088 Uiso 1 1 calc R
H19B H 0.0590 0.8411 0.2809 0.088 Uiso 1 1 calc R
H19C H 0.0292 0.7484 0.1279 0.088 Uiso 1 1 calc R
C20 C 0.1952(5) 0.4522(6) 0.4225(6) 0.0704(13) Uani 1 1 d .
H20A H 0.1527 0.3794 0.4346 0.106 Uiso 1 1 calc R
H20B H 0.2122 0.5341 0.5063 0.106 Uiso 1 1 calc R
H20C H 0.2800 0.4214 0.3847 0.106 Uiso 1 1 calc R

loop_
_atom_site_aniso_label
_atom_site_aniso_U_11
_atom_site_aniso_U_22
_atom_site_aniso_U_33
_atom_site_aniso_U_23
_atom_site_aniso_U_13
_atom_site_aniso_U_12
Pd 0.02958(14) 0.03975(16) 0.03992(16) 0.01405(12) 0.00101(10) -0.00265(10)
Br 0.0434(2) 0.0497(3) 0.1078(4) 0.0138(3) -0.0057(2) -0.01524(19)
Cl 0.0344(4) 0.0653(6) 0.0617(6) 0.0170(5) 0.0096(4) -0.0019(4)
O 0.0506(16) 0.0554(17) 0.0616(18) 0.0115(14) -0.0087(13) -0.0151(13)
N1 0.0311(14) 0.0396(15) 0.0436(16) 0.0139(13) -0.0003(12) -0.0045(11)
N2 0.0309(13) 0.0430(16) 0.0446(16) 0.0182(13) -0.0011(11) -0.0027(12)
N3 0.0430(16) 0.0452(17) 0.0431(17) 0.0112(14) 0.0009(13) -0.0058(13)
C1 0.045(2) 0.057(2) 0.053(2) 0.0023(19) 0.0062(17) -0.0037(18)
C2 0.0358(17) 0.0439(19) 0.047(2) 0.0166(16) 0.0011(14) -0.0019(14)
C3 0.0322(16) 0.0415(18) 0.0459(19) 0.0157(16) 0.0005(14) -0.0008(14)
C4 0.0361(18) 0.059(2) 0.052(2) 0.0216(19) 0.0079(16) 0.0035(17)
C5 0.0297(17) 0.062(2) 0.062(2) 0.029(2) 0.0018(16) -0.0013(16)
C6 0.0324(17) 0.055(2) 0.058(2) 0.0271(19) -0.0051(15) -0.0084(16)
C7 0.0365(17) 0.0440(18) 0.0443(19) 0.0206(16) -0.0029(14) -0.0051(14)
C8 0.0428(19) 0.048(2) 0.045(2) 0.0210(17) -0.0047(15) -0.0034(16)
C9 0.052(2) 0.046(2) 0.051(2) 0.0082(18) 0.0076(18) -0.0013(17)
C10 0.122(5) 0.077(3) 0.060(3) 0.030(3) 0.029(3) 0.022(3)
C11 0.140(6) 0.076(4) 0.080(4) 0.032(3) 0.043(4) 0.022(4)
C12 0.217(10) 0.150(7) 0.104(6) 0.078(6) 0.082(6) 0.082(7)
C13 0.0325(16) 0.0394(17) 0.0406(18) 0.0096(15) 0.0052(13) -0.0031(13)
C14 0.0336(16) 0.0416(18) 0.0450(19) 0.0123(15) 0.0020(14) -0.0020(14)
C15 0.0352(17) 0.045(2) 0.055(2) 0.0127(17) -0.0022(15) -0.0028(15)
C16 0.0314(16) 0.0398(18) 0.057(2) 0.0037(16) 0.0034(15) -0.0061(14)
C17 0.049(2) 0.0402(19) 0.066(3) 0.0183(19) 0.0112(19) -0.0051(16)
C18 0.0435(19) 0.0438(19) 0.051(2) 0.0179(17) 0.0055(16) -0.0018(16)
C19 0.042(2) 0.055(2) 0.078(3) 0.032(2) -0.0061(19) -0.0070(18)
C20 0.068(3) 0.075(3) 0.079(3) 0.046(3) -0.002(2) -0.006(2)

loop_
_atom_type_symbol
_atom_type_description
_atom_type_scat_dispersion_real
_atom_type_scat_dispersion_imag
_atom_type_scat_source
C C 0.0033 0.0016 'International Tables Vol C Tables 4.2.6.8 and 6.1.1.4'
H H 0.0000 0.0000 'International Tables Vol C Tables 4.2.6.8 and 6.1.1.4'
Br Br -0.2901 2.4595 'International Tables Vol C Tables 4.2.6.8 and 6.1.1.4'
Cl Cl 0.1484 0.1585 'International Tables Vol C Tables 4.2.6.8 and 6.1.1.4'
N N 0.0061 0.0033 'International Tables Vol C Tables 4.2.6.8 and 6.1.1.4'
O O 0.0106 0.0060 'International Tables Vol C Tables 4.2.6.8 and 6.1.1.4'
Pd Pd -0.9988 1.0072 'International Tables Vol C Tables 4.2.6.8 and 6.1.1.4'

loop_
_geom_angle_atom_site_label_1
_geom_angle_atom_site_label_2
_geom_angle_atom_site_label_3
_geom_angle
N2 Pd N3 80.86(13)
N2 Pd N1 79.40(12)
N3 Pd N1 160.23(13)
N2 Pd Cl 179.02(9)
N3 Pd Cl 100.11(10)
N1 Pd Cl 99.62(9)
C2 N1 C13 120.7(3)
C2 N1 Pd 113.9(2)
C13 N1 Pd 125.4(2)
C7 N2 C3 123.5(3)
C7 N2 Pd 118.0(3)
C3 N2 Pd 118.5(2)
C8 N3 C9 118.8(3)
C8 N3 Pd 115.1(3)
C9 N3 Pd 126.1(3)
C2 C1 H1A 109.5
C2 C1 H1B 109.5
H1A C1 H1B 109.5
C2 C1 H1C 109.5
H1A C1 H1C 109.5
H1B C1 H1C 109.5
N1 C2 C3 115.8(3)
N1 C2 C1 125.4(3)
C3 C2 C1 118.7(3)
N2 C3 C4 119.3(3)
N2 C3 C2 112.2(3)
C4 C3 C2 128.6(3)
C3 C4 C5 119.0(4)
C3 C4 H4A 120.5
C5 C4 H4A 120.5
C6 C5 C4 120.2(4)
C6 C5 H5A 119.9
C4 C5 H5A 119.9
C5 C6 C7 119.1(3)
C5 C6 H6A 120.4
C7 C6 H6A 120.4
N2 C7 C6 118.9(3)
N2 C7 C8 113.1(3)
C6 C7 C8 128.0(3)
O C8 N3 127.2(4)
O C8 C7 120.0(4)
N3 C8 C7 112.8(3)
N3 C9 C10 112.4(4)
N3 C9 H9A 109.1
C10 C9 H9A 109.1
N3 C9 H9B 109.1
C10 C9 H9B 109.1
H9A C9 H9B 107.9
C9 C10 C11 115.0(5)
C9 C10 H10A 108.5
C11 C10 H10A 108.5
C9 C10 H10B 108.5
C11 C10 H10B 108.5
H10A C10 H10B 107.5
C12 C11 C10 115.4(6)
C12 C11 H11A 108.4
C10 C11 H11A 108.4
C12 C11 H11B 108.4
C10 C11 H11B 108.4
H11A C11 H11B 107.5
C11 C12 H12A 109.5
C11 C12 H12B 109.5
H12A C12 H12B 109.5
C11 C12 H12C 109.5
H12A C12 H12C 109.5
H12B C12 H12C 109.5
C14 C13 C18 122.7(3)
C14 C13 N1 119.9(3)
C18 C13 N1 117.3(3)
C13 C14 C15 117.9(4)
C13 C14 C19 122.1(3)
C15 C14 C19 120.0(3)
C16 C15 C14 119.7(4)
C16 C15 H15A 120.1
C14 C15 H15A 120.1
C17 C16 C15 122.0(3)
C17 C16 Br 119.4(3)
C15 C16 Br 118.5(3)
C16 C17 C18 120.0(4)
C16 C17 H17A 120.0
C18 C17 H17A 120.0
C17 C18 C13 117.5(4)
C17 C18 C20 121.2(4)
C13 C18 C20 121.4(4)
C14 C19 H19A 109.5
C14 C19 H19B 109.5
H19A C19 H19B 109.5
C14 C19 H19C 109.5
H19A C19 H19C 109.5
H19B C19 H19C 109.5
C18 C20 H20A 109.5
C18 C20 H20B 109.5
H20A C20 H20B 109.5
C18 C20 H20C 109.5
H20A C20 H20C 109.5
H20B C20 H20C 109.5

loop_
_geom_bond_atom_site_label_1
_geom_bond_atom_site_label_2
_geom_bond_distance
Pd N2 1.930(3)
Pd N3 2.004(3)
Pd N1 2.058(3)
Pd Cl 2.2898(11)
Br C16 1.898(4)
O C8 1.230(5)
N1 C2 1.290(5)
N1 C13 1.442(4)
N2 C7 1.332(4)
N2 C3 1.338(5)
N3 C8 1.344(5)
N3 C9 1.457(5)
C1 C2 1.488(5)
C1 H1A 0.9600
C1 H1B 0.9600
C1 H1C 0.9600
C2 C3 1.480(5)
C3 C4 1.381(5)
C4 C5 1.381(6)
C4 H4A 0.9300
C5 C6 1.380(6)
C5 H5A 0.9300
C6 C7 1.389(5)
C6 H6A 0.9300
C7 C8 1.507(5)
C9 C10 1.474(7)
C9 H9A 0.9700
C9 H9B 0.9700
C10 C11 1.485(8)
C10 H10A 0.9700
C10 H10B 0.9700
C11 C12 1.443(9)
C11 H11A 0.9700
C11 H11B 0.9700
C12 H12A 0.9600
C12 H12B 0.9600
C12 H12C 0.9600
C13 C14 1.385(5)
C13 C18 1.398(5)
C14 C15 1.388(5)
C14 C19 1.503(5)
C15 C16 1.375(6)
C15 H15A 0.9300
C16 C17 1.366(6)
C17 C18 1.390(5)
C17 H17A 0.9300
C18 C20 1.493(6)
C19 H19A 0.9600
C19 H19B 0.9600
C19 H19C 0.9600
C20 H20A 0.9600
C20 H20B 0.9600
C20 H20C 0.9600
